data_2243804
loop_
_publ_author_name
'Mahesha, Ninganayaka'
'Yathirajan, Hemmige S.'
'Nagma Banu, Holalagudu A.'
'Kalluraya, Balakrishna'
'Foro, Sabine'
'Glidewell, Christopher'

_publ_section_title
;
 Different patterns of supramolecular aggregation in three amides
 containing <i>N</i>-(benzo[<i>d</i>]thiazolyl) substituents
;
_journal_coeditor_code HB7974
_journal_issue 5
_journal_name_full 'Acta Crystallographica Section E'
_journal_page_first 504
_journal_page_last 511
_journal_paper_doi 10.1107/S2056989021003637
_journal_volume 77
_journal_year 2021
_chemical_formula_iupac 'C14 H9 Br N2 O S'
_chemical_formula_moiety 'C14 H9 Br N2 O S'
_chemical_formula_sum 'C14 H9 Br N2 O S'
_chemical_formula_weight 333.19
_chemical_name_systematic
;
<i>N</i>-(Benzo[<i>d</i>]thiazol-6-yl)-3-bromobenzamide
;
_space_group_crystal_system monoclinic
_space_group_IT_number 14
_space_group_name_Hall '-P 2ybc'
_space_group_name_H-M_alt 'P 1 21/c 1'
_atom_sites_solution_hydrogens mixed
_atom_sites_solution_primary difmap
_audit_creation_method SHELXL-2014
_cell_angle_alpha 90
_cell_angle_beta 95.371(5)
_cell_angle_gamma 90
_cell_formula_units_Z 4
_cell_length_a 24.2210(10)
_cell_length_b 4.9481(3)
_cell_length_c 10.9981(6)
_cell_measurement_reflns_used 2805
_cell_measurement_temperature 296(2)
_cell_measurement_theta_max 27.781
_cell_measurement_theta_min 2.534
_cell_volume 1312.31(12)
_computing_cell_refinement
;
CrysAlis RED (Oxford Diffraction, 2009)
;
_computing_data_collection
;
CrysAlis CCD (Oxford Diffraction, 2009)
;
_computing_data_reduction
;
CrysAlis RED (Oxford Diffraction, 2009)
;
_computing_molecular_graphics
;
PLATON (Spek, 2020)
;
_computing_publication_material
;
SHELXL-2014 (Sheldrick, 2015b) and PLATON (Spek, 2020)
;
_computing_structure_refinement
;
SHELXL-2014 (Sheldrick, 2015b)
;
_computing_structure_solution
;
SHELXT (Sheldrick, 2015a)
;
_diffrn_ambient_temperature 296(2)
_diffrn_measured_fraction_theta_full 0.999
_diffrn_measured_fraction_theta_max 0.899
_diffrn_measurement_device_type 'Oxford Diffraction Xcalibur CCD'
_diffrn_measurement_method '\w scans'
_diffrn_radiation_monochromator graphite
_diffrn_radiation_type MoK\a
_diffrn_radiation_wavelength 0.71073
_diffrn_reflns_av_R_equivalents 0.0313
_diffrn_reflns_av_unetI/netI 0.0352
_diffrn_reflns_limit_h_max 24
_diffrn_reflns_limit_h_min -31
_diffrn_reflns_limit_k_max 6
_diffrn_reflns_limit_k_min -4
_diffrn_reflns_limit_l_max 14
_diffrn_reflns_limit_l_min -10
_diffrn_reflns_number 4839
_diffrn_reflns_theta_full 25.242
_diffrn_reflns_theta_max 27.781
_diffrn_reflns_theta_min 2.534
_diffrn_source 'Enhance (Mo) X-ray Source'
_diffrn_standards_decay_% 0
_diffrn_standards_interval_count 0
_diffrn_standards_interval_time 0
_diffrn_standards_number 0
_exptl_absorpt_coefficient_mu 3.283
_exptl_absorpt_correction_T_max 0.769
_exptl_absorpt_correction_T_min 0.168
_exptl_absorpt_correction_type multi-scan
_exptl_absorpt_process_details
;
(CrysalisRed; Oxford Diffraction, 2009)
;
_exptl_crystal_colour colourless
_exptl_crystal_density_diffrn 1.686
_exptl_crystal_description plate
_exptl_crystal_F_000 664
_exptl_crystal_size_max 0.500
_exptl_crystal_size_mid 0.360
_exptl_crystal_size_min 0.080
_refine_diff_density_max 1.003
_refine_diff_density_min -0.732
_refine_ls_extinction_method none
_refine_ls_goodness_of_fit_ref 1.033
_refine_ls_hydrogen_treatment mixed
_refine_ls_matrix_type full
_refine_ls_number_parameters 175
_refine_ls_number_reflns 2805
_refine_ls_number_restraints 0
_refine_ls_restrained_S_all 1.033
_refine_ls_R_factor_all 0.0568
_refine_ls_R_factor_gt 0.0427
_refine_ls_shift/su_max 0.001
_refine_ls_shift/su_mean 0.000
_refine_ls_structure_factor_coef Fsqd
_refine_ls_weighting_details 'w=1/[\s^2^(Fo^2^)+(0.0826P)^2^] where P=(Fo^2^+2Fc^2^)/3'
_refine_ls_weighting_scheme calc
_refine_ls_wR_factor_gt 0.1173
_refine_ls_wR_factor_ref 0.1231
_reflns_number_gt 2170
_reflns_number_total 2805
_reflns_threshold_expression 'I > 2\s(I)'
_cod_data_source_file hb7974sup1.cif
_cod_data_source_block I
_cod_original_sg_symbol_H-M 'P 21/c'
_cod_database_code 2243804
_shelx_space_group_comment
;
The symmetry employed for this shelxl refinement is uniquely defined
by the following loop, which should always be used as a source of
symmetry information in preference to the above space-group names.
They are only intended as comments.
;
_shelx_estimated_absorpt_t_min 0.291
_shelx_estimated_absorpt_t_max 0.779
_shelxl_version_number 2.014

loop_
_space_group_symop_operation_xyz
'x, y, z'
'-x, y+1/2, -z+1/2'
'-x, -y, -z'
'x, -y-1/2, z-1/2'

loop_
_atom_site_type_symbol
_atom_site_label
_atom_site_fract_x
_atom_site_fract_y
_atom_site_fract_z
_atom_site_U_iso_or_equiv
_atom_site_adp_type
_atom_site_calc_flag
_atom_site_occupancy
_atom_site_disorder_assembly
_atom_site_disorder_group
C C1 0.82689(14) 0.5633(6) 0.8202(3) 0.0285(7) Uani d 1 . .
C C2 0.86414(13) 0.3673(6) 0.7894(3) 0.0292(7) Uani d 1 . .
H H2 0.8588 0.2773 0.7150 0.035 Uiso calc 1 . .
C C3 0.90946(13) 0.3081(7) 0.8714(3) 0.0300(7) Uani d 1 . .
Br Br3 0.96192(2) 0.05035(8) 0.82512(3) 0.04011(16) Uani d 1 . .
C C4 0.91689(15) 0.4331(7) 0.9832(3) 0.0387(8) Uani d 1 . .
H H4 0.9468 0.3866 1.0383 0.046 Uiso calc 1 . .
C C5 0.88018(16) 0.6257(8) 1.0131(3) 0.0422(9) Uani d 1 . .
H H5 0.8855 0.7119 1.0884 0.051 Uiso calc 1 . .
C C6 0.83486(14) 0.6942(7) 0.9320(3) 0.0375(8) Uani d 1 . .
H H6 0.8101 0.8266 0.9525 0.045 Uiso calc 1 . .
C C11 0.77814(13) 0.6452(7) 0.7322(3) 0.0307(7) Uani d 1 . .
O O11 0.76470(12) 0.8823(5) 0.7208(3) 0.0490(7) Uani d 1 . .
N N11 0.75247(12) 0.4425(6) 0.6688(3) 0.0327(6) Uani d 1 . .
H H11 0.7634(15) 0.274(7) 0.689(3) 0.039 Uiso d 1 . .
S S11 0.55928(5) 0.8448(3) 0.49883(12) 0.0659(4) Uani d 1 . .
C C12 0.53824(18) 0.6976(10) 0.3595(4) 0.0604(12) Uani d 1 . .
H H12 0.5048 0.7447 0.3163 0.072 Uiso calc 1 . .
N N13 0.57051(15) 0.5206(8) 0.3178(3) 0.0594(10) Uani d 1 . .
C C13A 0.61798(16) 0.4886(8) 0.4010(3) 0.0421(9) Uani d 1 . .
C C14 0.66075(17) 0.3153(10) 0.3870(3) 0.0530(11) Uani d 1 . .
H H14 0.6603 0.2073 0.3177 0.064 Uiso calc 1 . .
C C15 0.70478(16) 0.3012(8) 0.4767(3) 0.0455(9) Uani d 1 . .
H H15 0.7336 0.1800 0.4687 0.055 Uiso calc 1 . .
C C16 0.70600(14) 0.4690(7) 0.5795(3) 0.0310(7) Uani d 1 . .
C C17 0.66363(14) 0.6445(7) 0.5954(3) 0.0375(8) Uani d 1 . .
H H17 0.6645 0.7552 0.6639 0.045 Uiso calc 1 . .
C C17A 0.61882(14) 0.6514(8) 0.5046(3) 0.0397(8) Uani d 1 . .

loop_
_atom_site_aniso_label
_atom_site_aniso_U_11
_atom_site_aniso_U_22
_atom_site_aniso_U_33
_atom_site_aniso_U_12
_atom_site_aniso_U_13
_atom_site_aniso_U_23
C1 0.0266(16) 0.0218(16) 0.0363(16) 0.0008(13) -0.0016(12) 0.0046(14)
C2 0.0307(17) 0.0245(16) 0.0313(16) -0.0011(13) -0.0026(12) 0.0009(13)
C3 0.0270(16) 0.0284(17) 0.0338(16) 0.0008(14) -0.0008(12) 0.0076(14)
Br3 0.0313(2) 0.0432(3) 0.0450(2) 0.01066(16) -0.00006(14) 0.00559(16)
C4 0.040(2) 0.045(2) 0.0296(16) -0.0045(17) -0.0045(14) 0.0042(16)
C5 0.047(2) 0.046(2) 0.0321(18) 0.0028(18) -0.0032(15) -0.0062(16)
C6 0.038(2) 0.035(2) 0.0389(18) 0.0046(16) 0.0054(14) -0.0022(16)
C11 0.0263(17) 0.0246(16) 0.0404(18) 0.0033(14) -0.0011(13) 0.0048(14)
O11 0.0486(17) 0.0207(12) 0.0733(19) 0.0058(11) -0.0175(13) 0.0014(12)
N11 0.0316(16) 0.0199(14) 0.0444(16) 0.0061(12) -0.0078(12) 0.0036(13)
S11 0.0404(6) 0.0748(8) 0.0777(8) 0.0279(6) -0.0188(5) -0.0133(7)
C12 0.038(2) 0.077(3) 0.062(3) 0.013(2) -0.0154(18) 0.006(2)
N13 0.039(2) 0.087(3) 0.049(2) 0.0027(19) -0.0172(16) 0.0004(19)
C13A 0.036(2) 0.054(2) 0.0348(18) 0.0020(17) -0.0072(15) 0.0039(16)
C14 0.045(2) 0.069(3) 0.043(2) 0.008(2) -0.0041(16) -0.016(2)
C15 0.036(2) 0.047(2) 0.052(2) 0.0107(18) -0.0015(16) -0.0086(19)
C16 0.0284(17) 0.0274(17) 0.0358(17) 0.0020(14) -0.0047(13) 0.0043(14)
C17 0.0339(19) 0.0341(18) 0.0426(19) 0.0060(16) -0.0063(14) -0.0040(16)
C17A 0.0290(18) 0.041(2) 0.047(2) 0.0100(16) -0.0061(14) 0.0043(17)

loop_
_atom_type_symbol
_atom_type_description
_atom_type_scat_dispersion_real
_atom_type_scat_dispersion_imag
_atom_type_scat_source
C C 0.0033 0.0016 'International Tables Vol C Tables 4.2.6.8 and 6.1.1.4'
H H 0.0000 0.0000 'International Tables Vol C Tables 4.2.6.8 and 6.1.1.4'
N N 0.0061 0.0033 'International Tables Vol C Tables 4.2.6.8 and 6.1.1.4'
O O 0.0106 0.0060 'International Tables Vol C Tables 4.2.6.8 and 6.1.1.4'
S S 0.1246 0.1234 'International Tables Vol C Tables 4.2.6.8 and 6.1.1.4'
Br Br -0.2901 2.4595 'International Tables Vol C Tables 4.2.6.8 and 6.1.1.4'

loop_
_geom_angle_atom_site_label_1
_geom_angle_atom_site_label_2
_geom_angle_atom_site_label_3
_geom_angle_site_symmetry_1
_geom_angle_site_symmetry_3
_geom_angle
_geom_angle_publ_flag
C6 C1 C2 . . 120.2(3) ?
C6 C1 C11 . . 118.6(3) ?
C2 C1 C11 . . 121.2(3) ?
C3 C2 C1 . . 118.8(3) ?
C3 C2 H2 . . 120.6 ?
C1 C2 H2 . . 120.6 ?
C4 C3 C2 . . 121.2(3) ?
C4 C3 Br3 . . 120.4(2) ?
C2 C3 Br3 . . 118.4(2) ?
C5 C4 C3 . . 119.8(3) ?
C5 C4 H4 . . 120.1 ?
C3 C4 H4 . . 120.1 ?
C4 C5 C6 . . 120.6(3) ?
C4 C5 H5 . . 119.7 ?
C6 C5 H5 . . 119.7 ?
C1 C6 C5 . . 119.4(3) ?
C1 C6 H6 . . 120.3 ?
C5 C6 H6 . . 120.3 ?
O11 C11 N11 . . 124.0(3) ?
O11 C11 C1 . . 120.6(3) ?
N11 C11 C1 . . 115.4(3) ?
C11 N11 C16 . . 125.9(3) ?
C11 N11 H11 . . 117(2) ?
C16 N11 H11 . . 117(2) ?
C17A S11 C12 . . 88.6(2) ?
N13 C12 S11 . . 117.6(3) ?
N13 C12 H12 . . 121.2 ?
S11 C12 H12 . . 121.2 ?
C12 N13 C13A . . 109.3(4) ?
C14 C13A C17A . . 120.1(3) ?
C14 C13A N13 . . 125.4(4) ?
C17A C13A N13 . . 114.5(4) ?
C13A C14 C15 . . 119.6(4) ?
C13A C14 H14 . . 120.2 ?
C15 C14 H14 . . 120.2 ?
C14 C15 C16 . . 120.1(3) ?
C14 C15 H15 . . 120.0 ?
C16 C15 H15 . . 120.0 ?
C17 C16 C15 . . 121.4(3) ?
C17 C16 N11 . . 121.5(3) ?
C15 C16 N11 . . 117.1(3) ?
C16 C17 C17A . . 117.6(3) ?
C16 C17 H17 . . 121.2 ?
C17A C17 H17 . . 121.2 ?
C13A C17A C17 . . 121.2(3) ?
C13A C17A S11 . . 110.0(3) ?
C17 C17A S11 . . 128.8(3) ?

loop_
_geom_bond_atom_site_label_1
_geom_bond_atom_site_label_2
_geom_bond_site_symmetry_2
_geom_bond_distance
_geom_bond_publ_flag
C1 C6 . 1.387(4) ?
C1 C2 . 1.388(5) ?
C1 C11 . 1.510(4) ?
C2 C3 . 1.385(4) ?
C2 H2 . 0.9300 ?
C3 C4 . 1.373(5) ?
C3 Br3 . 1.903(3) ?
C4 C5 . 1.364(5) ?
C4 H4 . 0.9300 ?
C5 C6 . 1.390(5) ?
C5 H5 . 0.9300 ?
C6 H6 . 0.9300 ?
C11 O11 . 1.221(4) ?
C11 N11 . 1.341(4) ?
N11 C16 . 1.429(4) ?
N11 H11 . 0.90(4) ?
S11 C17A . 1.727(4) ?
S11 C12 . 1.730(5) ?
C12 N13 . 1.287(6) ?
C12 H12 . 0.9300 ?
N13 C13A . 1.410(5) ?
C13A C14 . 1.365(6) ?
C13A C17A . 1.394(5) ?
C14 C15 . 1.385(5) ?
C14 H14 . 0.9300 ?
C15 C16 . 1.400(5) ?
C15 H15 . 0.9300 ?
C16 C17 . 1.368(5) ?
C17 C17A . 1.405(4) ?
C17 H17 . 0.9300 ?

loop_
_geom_hbond_atom_site_label_D
_geom_hbond_atom_site_label_H
_geom_hbond_atom_site_label_A
_geom_hbond_site_symmetry_A
_geom_hbond_distance_DH
_geom_hbond_distance_HA
_geom_hbond_distance_DA
_geom_hbond_angle_DHA
_geom_hbond_publ_flag
N11 H11 O11 1_545 0.90(4) 1.97(3) 2.840(4) 164(3) no
C12 H12 N13 2_655 0.93 2.62 3.512(6) 161 no

loop_
_geom_torsion_atom_site_label_1
_geom_torsion_atom_site_label_2
_geom_torsion_atom_site_label_3
_geom_torsion_atom_site_label_4
_geom_torsion_site_symmetry_1
_geom_torsion_site_symmetry_2
_geom_torsion_site_symmetry_3
_geom_torsion_site_symmetry_4
_geom_torsion
_geom_torsion_publ_flag
C6 C1 C2 C3 . . . . -0.8(5) ?
C11 C1 C2 C3 . . . . 177.2(3) ?
C1 C2 C3 C4 . . . . 2.2(5) ?
C1 C2 C3 Br3 . . . . -177.3(2) ?
C2 C3 C4 C5 . . . . -2.2(5) ?
Br3 C3 C4 C5 . . . . 177.3(3) ?
C3 C4 C5 C6 . . . . 0.8(6) ?
C2 C1 C6 C5 . . . . -0.5(5) ?
C11 C1 C6 C5 . . . . -178.6(3) ?
C4 C5 C6 C1 . . . . 0.5(6) ?
C6 C1 C11 O11 . . . . 39.0(5) ?
C2 C1 C11 O11 . . . . -139.0(4) ?
C6 C1 C11 N11 . . . . -141.9(3) ?
C2 C1 C11 N11 . . . . 40.0(4) ?
O11 C11 N11 C16 . . . . -0.2(6) ?
C1 C11 N11 C16 . . . . -179.2(3) ?
C17A S11 C12 N13 . . . . 0.3(4) ?
S11 C12 N13 C13A . . . . 0.0(6) ?
C12 N13 C13A C14 . . . . 179.3(4) ?
C12 N13 C13A C17A . . . . -0.3(6) ?
C17A C13A C14 C15 . . . . 0.4(7) ?
N13 C13A C14 C15 . . . . -179.2(4) ?
C13A C14 C15 C16 . . . . -1.7(7) ?
C14 C15 C16 C17 . . . . 1.6(6) ?
C14 C15 C16 N11 . . . . 179.6(4) ?
C11 N11 C16 C17 . . . . -39.9(5) ?
C11 N11 C16 C15 . . . . 142.2(4) ?
C15 C16 C17 C17A . . . . -0.3(6) ?
N11 C16 C17 C17A . . . . -178.1(3) ?
C14 C13A C17A C17 . . . . 1.0(6) ?
N13 C13A C17A C17 . . . . -179.4(4) ?
C14 C13A C17A S11 . . . . -179.1(3) ?
N13 C13A C17A S11 . . . . 0.6(5) ?
C16 C17 C17A C13A . . . . -1.0(6) ?
C16 C17 C17A S11 . . . . 179.0(3) ?
C12 S11 C17A C13A . . . . -0.5(3) ?
C12 S11 C17A C17 . . . . 179.5(4) ?

_cod_database_fobs_code 2243804
